data_2016134
loop_
_publ_author_name
'Hong Liu'
'Zhan-Feng Ju'
'Wei Li'
'Jie Zhang'

_publ_section_title
;Poly[[hexaaquabis[\m~4~-2-hydroxy-5-(4-sulfonatophenyldiazenyl)benzoato]dibarium(II)]
 4,4'-bipyridine solvate]
;
_journal_coeditor_code DN3047
_journal_issue 9
_journal_name_full 'Acta Crystallographica Section C'
_journal_page_first m413
_journal_page_last m415
_journal_paper_doi 10.1107/S0108270107028235
_journal_volume 63
_journal_year 2007
_chemical_formula_iupac '[Ba2 (C13 H8 N2 O6 S)2 (H2 O)6], C10 H8 N2'
_chemical_formula_moiety 'C26 H28 Ba2 N4 O18 S2, C10 H8 N2'
_chemical_formula_sum 'C36 H36 Ba2 N6 O18 S2'
_chemical_formula_weight 1179.5
_chemical_name_systematic
;
Poly[[hexaaquabis[\m~4~-2-hydroxy-4-
(4-sulfonatophenyldiazenyl)benzoato]dibarium(II)] 4,4'-bipyridine solvate]
;
_space_group_IT_number 14
_symmetry_cell_setting monoclinic
_symmetry_space_group_name_Hall '-P 2ybc'
_symmetry_space_group_name_H-M 'P 1 21/c 1'
_atom_sites_solution_hydrogens geom
_atom_sites_solution_primary direct
_atom_sites_solution_secondary difmap
_cell_angle_alpha 90.00
_cell_angle_beta 93.542(2)
_cell_angle_gamma 90.00
_cell_formula_units_Z 2
_cell_length_a 8.2706(16)
_cell_length_b 8.3878(16)
_cell_length_c 30.342(6)
_cell_measurement_reflns_used 4975
_cell_measurement_temperature 293(2)
_cell_measurement_theta_max 27.4835
_cell_measurement_theta_min 2.0183
_cell_volume 2100.9(7)
_computing_cell_refinement CrystalClear
_computing_data_collection 'CrystalClear (Rigaku/MSC, 2000)'
_computing_data_reduction CrystalClear
_computing_molecular_graphics 'DIAMOND (Brandenburg, 1999)'
_computing_publication_material SHELXL97
_computing_structure_refinement 'SHELXL97 (Sheldrick, 1997)'
_computing_structure_solution 'SHELXS97 (Sheldrick, 1997)'
_diffrn_ambient_temperature 173(2)
_diffrn_measured_fraction_theta_full 0.954
_diffrn_measured_fraction_theta_max 0.954
_diffrn_measurement_device_type 'Rigaku? Model? CCD area-detector'
_diffrn_measurement_method \w
_diffrn_radiation_monochromator graphite
_diffrn_radiation_source 'fine-focus sealed tube'
_diffrn_radiation_type MoK\a
_diffrn_radiation_wavelength 0.71073
_diffrn_reflns_av_R_equivalents 0.0193
_diffrn_reflns_av_sigmaI/netI 0.0227
_diffrn_reflns_limit_h_max 10
_diffrn_reflns_limit_h_min -6
_diffrn_reflns_limit_k_max 10
_diffrn_reflns_limit_k_min -9
_diffrn_reflns_limit_l_max 39
_diffrn_reflns_limit_l_min -39
_diffrn_reflns_number 13373
_diffrn_reflns_theta_full 27.48
_diffrn_reflns_theta_max 27.48
_diffrn_reflns_theta_min 2.74
_diffrn_standards_decay_% 0
_diffrn_standards_interval_count 0
_diffrn_standards_interval_time 0
_diffrn_standards_number 0
_exptl_absorpt_coefficient_mu 2.047
_exptl_absorpt_correction_T_max 1.0000
_exptl_absorpt_correction_T_min 0.7359
_exptl_absorpt_correction_type multi-scan
_exptl_absorpt_process_details '(Blessing, 1995)'
_exptl_crystal_colour Red
_exptl_crystal_density_diffrn 1.865
_exptl_crystal_density_method 'not measured'
_exptl_crystal_description Prism
_exptl_crystal_F_000 1164
_exptl_crystal_size_max 0.3800
_exptl_crystal_size_mid 0.2700
_exptl_crystal_size_min 0.1800
_refine_diff_density_max 0.825
_refine_diff_density_min -0.609
_refine_ls_extinction_method none
_refine_ls_goodness_of_fit_ref 1.065
_refine_ls_hydrogen_treatment constr
_refine_ls_matrix_type full
_refine_ls_number_parameters 290
_refine_ls_number_reflns 4594
_refine_ls_number_restraints 6
_refine_ls_restrained_S_all 1.064
_refine_ls_R_factor_all 0.0264
_refine_ls_R_factor_gt 0.0250
_refine_ls_shift/su_max 0.000
_refine_ls_shift/su_mean 0.000
_refine_ls_structure_factor_coef Fsqd
_refine_ls_weighting_details 'calc w=1/[\s^2^(Fo^2^)+(0.0211P)^2^+4.0851P] where P=(Fo^2^+2Fc^2^)/3'
_refine_ls_weighting_scheme calc
_refine_ls_wR_factor_gt 0.0601
_refine_ls_wR_factor_ref 0.0609
_reflns_number_gt 4420
_reflns_number_total 4594
_reflns_threshold_expression I>2\s(I)
_cod_data_source_file dn3047.cif
_cod_data_source_block I
_cod_original_cell_volume 2100.8(7)
_cod_original_sg_symbol_Hall '-p 2ybc'
_cod_original_sg_symbol_H-M 'P 21/c'
_cod_database_code 2016134
_cod_database_fobs_code 2016134

loop_
_symmetry_equiv_pos_as_xyz
'x, y, z'
'-x, y+1/2, -z+1/2'
'-x, -y, -z'
'x, -y-1/2, z-1/2'

loop_
_atom_site_type_symbol
_atom_site_label
_atom_site_fract_x
_atom_site_fract_y
_atom_site_fract_z
_atom_site_U_iso_or_equiv
_atom_site_adp_type
_atom_site_calc_flag
_atom_site_refinement_flags
_atom_site_occupancy
Ba Ba1 -0.076480(17) 0.39968(2) 0.748920(4) 0.01830(6) Uani d . 1
S S1 -0.28054(7) 0.45888(8) 0.313430(19) 0.01904(13) Uani d . 1
O O1 -0.1679(3) 0.5005(2) 0.66410(6) 0.0286(4) Uani d . 1
O O1W -0.3912(2) 0.2895(3) 0.72688(7) 0.0328(5) Uani d D 1
H H1A -0.4298 0.2416 0.7484 0.049 Uiso d RD 1
H H1B -0.4487 0.3726 0.7234 0.049 Uiso d RD 1
O O2 -0.1832(2) 0.7063(2) 0.70998(6) 0.0254(4) Uani d . 1
O O2W -0.2821(3) 0.5626(3) 0.80199(7) 0.0353(5) Uani d D 1
H H2A -0.3778 0.5309 0.8050 0.053 Uiso d RD 1
H H2B -0.2681 0.6625 0.8014 0.053 Uiso d RD 1
O O3 -0.3938(2) 0.9210(2) 0.68900(6) 0.0270(4) Uani d . 1
H H3 -0.3366 0.8635 0.7053 0.041 Uiso calc R 1
O O3W 0.0969(2) 0.6219(2) 0.80128(6) 0.0250(4) Uani d D 1
H H3A 0.0765 0.6246 0.8284 0.037 Uiso d RD 1
H H3B 0.1965 0.5986 0.8041 0.037 Uiso d RD 1
O O4 -0.1754(3) 0.3224(3) 0.31004(7) 0.0349(5) Uani d . 1
O O5 -0.4470(2) 0.4280(2) 0.29741(6) 0.0266(4) Uani d . 1
O O6 -0.2156(3) 0.6001(3) 0.29246(6) 0.0305(5) Uani d . 1
N N1 -0.3759(3) 0.7384(3) 0.51350(7) 0.0328(6) Uani d . 1
N N2 -0.2800(3) 0.6312(3) 0.50395(8) 0.0352(6) Uani d . 1
N N3 0.0237(4) 0.6017(4) 0.88700(9) 0.0486(8) Uani d . 1
C C1 -0.2098(3) 0.6385(3) 0.67206(8) 0.0206(5) Uani d . 1
C C2 -0.2963(3) 0.7360(3) 0.63637(8) 0.0196(5) Uani d . 1
C C3 -0.3863(3) 0.8713(3) 0.64659(8) 0.0231(5) Uani d . 1
C C4 -0.4710(4) 0.9568(4) 0.61356(10) 0.0364(7) Uani d . 1
H H4 -0.5332 1.0472 0.6208 0.044 Uiso calc R 1
C C5 -0.4644(4) 0.9096(4) 0.56994(10) 0.0385(8) Uani d . 1
H H5 -0.5221 0.9681 0.5472 0.046 Uiso calc R 1
C C6 -0.3738(4) 0.7770(4) 0.55930(8) 0.0281(6) Uani d . 1
C C7 -0.2921(3) 0.6893(3) 0.59254(8) 0.0237(5) Uani d . 1
H H7 -0.2331 0.5967 0.5852 0.028 Uiso calc R 1
C C8 -0.2891(4) 0.5913(4) 0.45795(9) 0.0294(6) Uani d . 1
C C9 -0.4188(4) 0.6296(4) 0.42900(9) 0.0352(7) Uani d . 1
H H9 -0.5085 0.6859 0.4394 0.042 Uiso calc R 1
C C10 -0.4186(4) 0.5863(4) 0.38498(9) 0.0317(7) Uani d . 1
H H10 -0.5083 0.6114 0.3651 0.038 Uiso calc R 1
C C11 -0.2860(3) 0.5059(3) 0.37020(8) 0.0205(5) Uani d . 1
C C12 -0.1569(4) 0.4667(5) 0.39885(10) 0.0443(9) Uani d . 1
H H12 -0.0667 0.4112 0.3884 0.053 Uiso calc R 1
C C13 -0.1588(4) 0.5083(5) 0.44291(10) 0.0471(10) Uani d . 1
H H13 -0.0706 0.4798 0.4629 0.056 Uiso calc R 1
C C14 0.1093(6) 0.6769(6) 0.91837(13) 0.0669(13) Uani d . 1
H H14 0.1791 0.7601 0.9100 0.080 Uiso calc R 1
C C15 0.1043(6) 0.6425(6) 0.96302(13) 0.0684(14) Uani d . 1
H H15 0.1690 0.7013 0.9843 0.082 Uiso calc R 1
C C16 0.0046(4) 0.5221(4) 0.97626(9) 0.0369(7) Uani d . 1
C C17 -0.0848(5) 0.4443(6) 0.94332(12) 0.0576(11) Uani d . 1
H H17 -0.1560 0.3608 0.9506 0.069 Uiso calc R 1
C C18 -0.0720(6) 0.4867(6) 0.89973(12) 0.0640(12) Uani d . 1
H H18 -0.1354 0.4302 0.8777 0.077 Uiso calc R 1

loop_
_atom_site_aniso_label
_atom_site_aniso_U_11
_atom_site_aniso_U_22
_atom_site_aniso_U_33
_atom_site_aniso_U_12
_atom_site_aniso_U_13
_atom_site_aniso_U_23
Ba1 0.01949(9) 0.01653(9) 0.01903(8) 0.00006(5) 0.00238(5) 0.00095(5)
S1 0.0177(3) 0.0233(3) 0.0164(3) 0.0021(2) 0.0031(2) -0.0030(2)
O1 0.0376(11) 0.0243(11) 0.0235(9) 0.0082(9) -0.0009(8) 0.0000(8)
O1W 0.0255(10) 0.0332(12) 0.0396(11) 0.0051(9) 0.0008(8) 0.0092(9)
O2 0.0279(10) 0.0307(11) 0.0176(8) 0.0019(8) 0.0002(7) -0.0036(7)
O2W 0.0301(11) 0.0363(13) 0.0409(12) -0.0011(9) 0.0122(9) 0.0004(9)
O3 0.0320(11) 0.0306(11) 0.0187(9) 0.0069(9) 0.0038(8) -0.0057(8)
O3W 0.0268(10) 0.0260(11) 0.0220(9) -0.0009(8) 0.0007(7) 0.0021(7)
O4 0.0345(11) 0.0385(13) 0.0311(10) 0.0178(10) -0.0024(9) -0.0145(9)
O5 0.0203(9) 0.0341(12) 0.0252(9) 0.0000(8) -0.0010(7) -0.0058(8)
O6 0.0322(11) 0.0334(12) 0.0270(10) -0.0061(9) 0.0098(8) 0.0038(8)
N1 0.0421(15) 0.0398(16) 0.0163(10) 0.0108(12) 0.0002(10) -0.0018(10)
N2 0.0420(15) 0.0467(17) 0.0167(11) 0.0126(13) 0.0007(10) -0.0031(10)
N3 0.0516(18) 0.068(2) 0.0266(13) 0.0024(16) 0.0057(12) 0.0059(14)
C1 0.0196(12) 0.0251(14) 0.0174(11) -0.0016(10) 0.0030(9) 0.0008(9)
C2 0.0214(12) 0.0186(13) 0.0190(11) 0.0003(10) 0.0030(9) 0.0001(9)
C3 0.0265(13) 0.0244(15) 0.0188(12) 0.0004(11) 0.0038(10) -0.0021(10)
C4 0.0468(19) 0.0381(18) 0.0246(14) 0.0213(15) 0.0042(13) -0.0017(12)
C5 0.0495(19) 0.043(2) 0.0220(14) 0.0217(16) -0.0019(13) 0.0012(13)
C6 0.0344(15) 0.0333(16) 0.0167(12) 0.0076(12) 0.0023(10) -0.0018(11)
C7 0.0267(14) 0.0238(14) 0.0207(12) 0.0058(11) 0.0019(10) -0.0016(10)
C8 0.0348(15) 0.0373(17) 0.0160(12) 0.0045(13) 0.0020(11) -0.0013(11)
C9 0.0317(15) 0.051(2) 0.0230(14) 0.0159(14) 0.0020(11) -0.0094(13)
C10 0.0270(14) 0.0463(19) 0.0214(13) 0.0129(13) -0.0012(11) -0.0067(12)
C11 0.0225(12) 0.0230(14) 0.0165(11) 0.0024(10) 0.0041(9) -0.0018(9)
C12 0.0348(17) 0.074(3) 0.0242(14) 0.0251(17) -0.0021(12) -0.0098(15)
C13 0.0408(18) 0.077(3) 0.0226(14) 0.0275(19) -0.0072(13) -0.0078(16)
C14 0.083(3) 0.083(3) 0.036(2) -0.029(3) 0.011(2) 0.005(2)
C15 0.086(3) 0.090(4) 0.0300(18) -0.035(3) 0.0039(19) 0.000(2)
C16 0.0352(16) 0.050(2) 0.0260(15) 0.0078(15) 0.0052(12) 0.0017(14)
C17 0.066(3) 0.076(3) 0.0309(17) -0.024(2) -0.0017(17) 0.0067(18)
C18 0.075(3) 0.085(3) 0.0303(18) -0.023(3) -0.0051(18) 0.0037(19)

loop_
_atom_type_symbol
_atom_type_description
_atom_type_scat_dispersion_real
_atom_type_scat_dispersion_imag
_atom_type_scat_source
C C 0.0033 0.0016 'International Tables Vol C Tables 4.2.6.8 and 6.1.1.4'
H H 0.0000 0.0000 'International Tables Vol C Tables 4.2.6.8 and 6.1.1.4'
N N 0.0061 0.0033 'International Tables Vol C Tables 4.2.6.8 and 6.1.1.4'
O O 0.0106 0.0060 'International Tables Vol C Tables 4.2.6.8 and 6.1.1.4'
S S 0.1246 0.1234 'International Tables Vol C Tables 4.2.6.8 and 6.1.1.4'
Ba Ba -0.3244 2.2819 'International Tables Vol C Tables 4.2.6.8 and 6.1.1.4'

loop_
_geom_angle_atom_site_label_1
_geom_angle_atom_site_label_2
_geom_angle_atom_site_label_3
_geom_angle_site_symmetry_1
_geom_angle_site_symmetry_3
_geom_angle
O1 Ba1 O2W . . 104.30(6)
O1 Ba1 O3W . 2_546 75.12(6)
O2W Ba1 O3W . 2_546 135.38(6)
O1 Ba1 O4 . 4_566 138.42(6)
O2W Ba1 O4 . 4_566 74.18(7)
O3W Ba1 O4 2_546 4_566 78.13(6)
O1 Ba1 O3W . . 115.26(6)
O2W Ba1 O3W . . 69.63(6)
O3W Ba1 O3W 2_546 . 152.04(3)
O4 Ba1 O3W 4_566 . 103.26(6)
O1 Ba1 O6 . 3_566 77.06(6)
O2W Ba1 O6 . 3_566 147.12(7)
O3W Ba1 O6 2_546 3_566 77.25(6)
O4 Ba1 O6 4_566 3_566 126.71(7)
O3W Ba1 O6 . 3_566 80.03(6)
O1 Ba1 O1W . . 71.50(6)
O2W Ba1 O1W . . 72.99(7)
O3W Ba1 O1W 2_546 . 64.50(6)
O4 Ba1 O1W 4_566 . 68.42(6)
O3W Ba1 O1W . . 142.51(6)
O6 Ba1 O1W 3_566 . 135.20(6)
O1 Ba1 O2 . 2_546 136.09(5)
O2W Ba1 O2 . 2_546 119.25(6)
O3W Ba1 O2 2_546 2_546 77.65(6)
O4 Ba1 O2 4_566 2_546 65.25(6)
O3W Ba1 O2 . 2_546 77.78(6)
O6 Ba1 O2 3_566 2_546 63.68(6)
O1W Ba1 O2 . 2_546 124.63(6)
O1 Ba1 O2 . . 45.74(5)
O2W Ba1 O2 . . 67.85(6)
O3W Ba1 O2 2_546 . 120.36(5)
O4 Ba1 O2 4_566 . 139.31(6)
O3W Ba1 O2 . . 77.02(6)
O6 Ba1 O2 3_566 . 93.74(6)
O1W Ba1 O2 . . 86.63(6)
O2 Ba1 O2 2_546 . 148.68(5)
O1 Ba1 C1 . . 22.26(6)
O2W Ba1 C1 . . 85.35(7)
O3W Ba1 C1 2_546 . 96.79(6)
O4 Ba1 C1 4_566 . 142.86(6)
O3W Ba1 C1 . . 97.92(6)
O6 Ba1 C1 3_566 . 86.61(6)
O1W Ba1 C1 . . 76.17(6)
O2 Ba1 C1 2_546 . 150.29(6)
O2 Ba1 C1 . . 23.64(6)
O1 Ba1 Ba1 . 2_556 77.50(4)
O2W Ba1 Ba1 . 2_556 72.92(5)
O3W Ba1 Ba1 2_546 2_556 144.84(4)
O4 Ba1 Ba1 4_566 2_556 136.59(5)
O3W Ba1 Ba1 . 2_556 38.13(4)
O6 Ba1 Ba1 3_566 2_556 75.45(5)
O1W Ba1 Ba1 . 2_556 125.61(5)
O2 Ba1 Ba1 2_546 2_556 108.81(4)
O2 Ba1 Ba1 . 2_556 41.27(4)
C1 Ba1 Ba1 . 2_556 60.02(5)
O1 Ba1 Ba1 . 2_546 111.61(4)
O2W Ba1 Ba1 . 2_546 130.55(5)
O3W Ba1 Ba1 2_546 2_546 38.21(4)
O4 Ba1 Ba1 4_566 2_546 56.38(5)
O3W Ba1 Ba1 . 2_546 119.59(4)
O6 Ba1 Ba1 3_566 2_546 75.53(5)
O1W Ba1 Ba1 . 2_546 87.19(5)
O2 Ba1 Ba1 2_546 2_546 41.84(4)
O2 Ba1 Ba1 . 2_546 157.22(4)
C1 Ba1 Ba1 . 2_546 133.86(5)
Ba1 Ba1 Ba1 2_556 2_546 146.487(11)
O4 S1 O5 . . 113.35(13)
O4 S1 O6 . . 111.84(13)
O5 S1 O6 . . 111.36(12)
O4 S1 C11 . . 107.30(12)
O5 S1 C11 . . 106.51(12)
O6 S1 C11 . . 105.96(13)
C1 O1 Ba1 . . 99.67(15)
Ba1 O1W H1A . . 111.2
Ba1 O1W H1B . . 105.3
H1A O1W H1B . . 104.6
C1 O2 Ba1 . 2_556 135.11(16)
C1 O2 Ba1 . . 90.19(16)
Ba1 O2 Ba1 2_556 . 96.89(6)
Ba1 O2W H2A . . 121.3
Ba1 O2W H2B . . 112.7
H2A O2W H2B . . 116.4
C3 O3 H3 . . 109.5
Ba1 O3W Ba1 2_556 . 103.66(6)
Ba1 O3W H3A 2_556 . 119.9
Ba1 O3W H3A . . 116.3
Ba1 O3W H3B 2_556 . 105.9
Ba1 O3W H3B . . 111.5
H3A O3W H3B . . 99.2
S1 O4 Ba1 . 4_565 141.21(12)
S1 O6 Ba1 . 3_566 123.20(12)
N2 N1 C6 . . 114.9(2)
N1 N2 C8 . . 113.6(2)
C14 N3 C18 . . 116.4(3)
O1 C1 O2 . . 123.6(2)
O1 C1 C2 . . 119.7(2)
O2 C1 C2 . . 116.8(2)
O1 C1 Ba1 . . 58.06(14)
O2 C1 Ba1 . . 66.18(14)
C2 C1 Ba1 . . 171.09(17)
C7 C2 C3 . . 119.0(2)
C7 C2 C1 . . 119.8(2)
C3 C2 C1 . . 121.1(2)
O3 C3 C4 . . 118.4(2)
O3 C3 C2 . . 120.9(2)
C4 C3 C2 . . 120.7(2)
C5 C4 C3 . . 119.7(3)
C5 C4 H4 . . 120.2
C3 C4 H4 . . 120.2
C4 C5 C6 . . 120.2(3)
C4 C5 H5 . . 119.9
C6 C5 H5 . . 119.9
C7 C6 C5 . . 120.0(2)
C7 C6 N1 . . 124.3(3)
C5 C6 N1 . . 115.7(3)
C2 C7 C6 . . 120.4(3)
C2 C7 H7 . . 119.8
C6 C7 H7 . . 119.8
C9 C8 C13 . . 119.8(3)
C9 C8 N2 . . 123.9(3)
C13 C8 N2 . . 116.4(3)
C8 C9 C10 . . 120.4(3)
C8 C9 H9 . . 119.8
C10 C9 H9 . . 119.8
C9 C10 C11 . . 119.2(3)
C9 C10 H10 . . 120.4
C11 C10 H10 . . 120.4
C12 C11 C10 . . 120.8(2)
C12 C11 S1 . . 119.8(2)
C10 C11 S1 . . 119.5(2)
C11 C12 C13 . . 119.7(3)
C11 C12 H12 . . 120.1
C13 C12 H12 . . 120.1
C12 C13 C8 . . 120.1(3)
C12 C13 H13 . . 119.9
C8 C13 H13 . . 119.9
N3 C14 C15 . . 124.1(4)
N3 C14 H14 . . 117.9
C15 C14 H14 . . 117.9
C16 C15 C14 . . 119.4(4)
C16 C15 H15 . . 120.3
C14 C15 H15 . . 120.3
C17 C16 C15 . . 116.2(3)
C17 C16 C16 . 3_567 121.8(4)
C15 C16 C16 . 3_567 122.0(4)
C16 C17 C18 . . 120.4(4)
C16 C17 H17 . . 119.8
C18 C17 H17 . . 119.8
N3 C18 C17 . . 123.5(4)
N3 C18 H18 . . 118.3
C17 C18 H18 . . 118.3

loop_
_geom_bond_atom_site_label_1
_geom_bond_atom_site_label_2
_geom_bond_site_symmetry_2
_geom_bond_distance
Ba1 O1 . 2.770(2)
Ba1 O2W . 2.773(2)
Ba1 O3W 2_546 2.7830(19)
Ba1 O4 4_566 2.786(2)
Ba1 O3W . 2.788(2)
Ba1 O6 3_566 2.791(2)
Ba1 O1W . 2.804(2)
Ba1 O2 2_546 2.910(2)
Ba1 O2 . 2.943(2)
Ba1 C1 . 3.217(3)
Ba1 Ba1 2_556 4.3799(8)
Ba1 Ba1 2_546 4.3799(8)
S1 O4 . 1.446(2)
S1 O5 . 1.455(2)
S1 O6 . 1.462(2)
S1 C11 . 1.770(2)
O1 C1 . 1.236(3)
O1W H1A . 0.8467
O1W H1B . 0.8469
O2 C1 . 1.290(3)
O2 Ba1 2_556 2.910(2)
O2W H2A . 0.8456
O2W H2B . 0.8463
O3 C3 . 1.358(3)
O3 H3 . 0.8200
O3W Ba1 2_556 2.7830(19)
O3W H3A . 0.8501
O3W H3B . 0.8458
O4 Ba1 4_565 2.786(2)
O6 Ba1 3_566 2.791(2)
N1 N2 . 1.245(4)
N1 C6 . 1.426(3)
N2 C8 . 1.433(3)
N3 C14 . 1.312(5)
N3 C18 . 1.320(5)
C1 C2 . 1.503(4)
C2 C7 . 1.389(3)
C2 C3 . 1.402(4)
C3 C4 . 1.386(4)
C4 C5 . 1.386(4)
C4 H4 . 0.9500
C5 C6 . 1.391(4)
C5 H5 . 0.9500
C6 C7 . 1.389(4)
C7 H7 . 0.9500
C8 C9 . 1.382(4)
C8 C13 . 1.384(4)
C9 C10 . 1.384(4)
C9 H9 . 0.9500
C10 C11 . 1.385(4)
C10 H10 . 0.9500
C11 C12 . 1.375(4)
C12 C13 . 1.383(4)
C12 H12 . 0.9500
C13 H13 . 0.9500
C14 C15 . 1.388(5)
C14 H14 . 0.9500
C15 C16 . 1.379(6)
C15 H15 . 0.9500
C16 C17 . 1.371(5)
C16 C16 3_567 1.494(6)
C17 C18 . 1.380(5)
C17 H17 . 0.9500
C18 H18 . 0.9500

loop_
_geom_hbond_atom_site_label_D
_geom_hbond_atom_site_label_H
_geom_hbond_atom_site_label_A
_geom_hbond_site_symmetry_A
_geom_hbond_distance_DH
_geom_hbond_distance_HA
_geom_hbond_distance_DA
_geom_hbond_angle_DHA
O3 H3 O2 . 0.82 1.83 2.558(3) 147.4
O1W H1A O5 4_566 0.85 2.07 2.871(3) 158.0
O1W H1B O5 3_466 0.85 1.97 2.798(3) 166.3
O2W H2A O3 2_446 0.85 2.12 2.960(3) 172.5
O2W H2B O6 4_576 0.85 2.06 2.900(3) 172.1
O3W H3A N3 . 0.85 1.87 2.712(3) 172.2
O3W H3B O3 2_546 0.85 2.21 2.977(3) 150.9
O3W H3B O1W 2_556 0.85 2.49 2.981(3) 117.5
